data_4075268
loop_
_publ_author_name
'Bailey, Brad C.'
'Basuli, Falguni'
'Huffman, John C.'
'Mindiola, Daniel J.'

_publ_section_title
;
 Terminal Titanium(IV) (Trimethylsilyl)imides Prepared by Oxidatively
 Induced Trimethylsilyl Abstraction
;
_journal_issue 11
_journal_name_full Organometallics
_journal_page_first 2725
_journal_paper_doi 10.1021/om060168e
_journal_volume 25
_journal_year 2006
_chemical_formula_sum 'C32 H58 Cl N2 P2 Si2 Ti'
_chemical_formula_weight 672.27
_chemical_name_systematic
; 
 ? 
;
_space_group_IT_number 15
_symmetry_cell_setting monoclinic
_symmetry_space_group_name_Hall '-C 2yc'
_symmetry_space_group_name_H-M 'C 1 2/c 1'
_atom_sites_solution_hydrogens geom
_atom_sites_solution_primary direct
_atom_sites_solution_secondary difmap
_audit_creation_method SHELXL-97
_cell_angle_alpha 90.00
_cell_angle_beta 106.48(7)
_cell_angle_gamma 90.00
_cell_formula_units_Z 8
_cell_length_a 39.26(3)
_cell_length_b 11.143(7)
_cell_length_c 17.730(13)
_cell_measurement_reflns_used 925
_cell_measurement_temperature 123(2)
_cell_measurement_theta_max 27.52
_cell_measurement_theta_min 3.73
_cell_volume 7438(10)
_computing_cell_refinement 'SAINT (Bruker, 1999)'
_computing_data_collection 'SMART (Bruker, 1999)'
_computing_data_reduction 'SAINT (Bruker, 1999), XTEL (local package)'
_computing_molecular_graphics 'Reciprocal Net (http://recipnet.org)'
_computing_structure_refinement 'SHELXL-97 (Sheldrick, 1997)'
_computing_structure_solution 'SHELXS-97 (Sheldrick, 1990)'
_diffrn_ambient_temperature 123(2)
_diffrn_detector 'CCD area detector'
_diffrn_detector_area_resol_mean 44.52
_diffrn_detector_type 'Bruker SMART 6000'
_diffrn_measured_fraction_theta_full 0.994
_diffrn_measured_fraction_theta_max 0.994
_diffrn_measurement_details '   0.30 degree frames measured for 15.16 seconds each'
_diffrn_measurement_device 'three-circle goniometer with fixed chi'
_diffrn_measurement_device_type 'Bruker Platform goniometer'
_diffrn_measurement_method '\w scans'
_diffrn_radiation_monochromator graphite
_diffrn_radiation_source 'fine-focus sealed tube'
_diffrn_radiation_type MoK\a
_diffrn_radiation_wavelength 0.71073
_diffrn_reflns_av_R_equivalents 0.0501
_diffrn_reflns_av_sigmaI/netI 0.0602
_diffrn_reflns_limit_h_max 34
_diffrn_reflns_limit_h_min -51
_diffrn_reflns_limit_k_max 12
_diffrn_reflns_limit_k_min -14
_diffrn_reflns_limit_l_max 23
_diffrn_reflns_limit_l_min -20
_diffrn_reflns_number 22479
_diffrn_reflns_theta_full 27.63
_diffrn_reflns_theta_max 27.63
_diffrn_reflns_theta_min 1.91
_diffrn_standards_decay_% 0.0
_exptl_absorpt_coefficient_mu 0.476
_exptl_absorpt_correction_type none
_exptl_crystal_colour yellow
_exptl_crystal_density_diffrn 1.201
_exptl_crystal_density_method 'not measured'
_exptl_crystal_description cube
_exptl_crystal_F_000 2888
_exptl_crystal_size_max 0.30
_exptl_crystal_size_mid 0.30
_exptl_crystal_size_min 0.30
_refine_diff_density_max 0.629
_refine_diff_density_min -0.419
_refine_diff_density_rms 0.062
_refine_ls_extinction_method none
_refine_ls_goodness_of_fit_ref 0.962
_refine_ls_hydrogen_treatment constr
_refine_ls_matrix_type full
_refine_ls_number_parameters 461
_refine_ls_number_reflns 8615
_refine_ls_number_restraints 0
_refine_ls_restrained_S_all 0.962
_refine_ls_R_factor_all 0.0782
_refine_ls_R_factor_gt 0.0448
_refine_ls_shift/su_max 0.005
_refine_ls_shift/su_mean 0.000
_refine_ls_structure_factor_coef Fsqd
_refine_ls_weighting_details 'calc w=1/[\s^2^(Fo^2^)+(0.0683P)^2^+0.0000P] where P=(Fo^2^+2Fc^2^)/3'
_refine_ls_weighting_scheme calc
_refine_ls_wR_factor_gt 0.1122
_refine_ls_wR_factor_ref 0.1295
_reflns_number_gt 5591
_reflns_number_total 8615
_reflns_threshold_expression >2sigma(I)
_cod_data_source_file om060168esi20060221_115850.cif
_cod_data_source_block 05309
_cod_depositor_comments
;
The following automatic conversions were performed:

'_symmetry_cell_setting' value 'Monoclinic' changed to 'monoclinic'
according to /home/saulius/struct/CIF-dictionaries/cif_core.dic
dictionary named 'cif_core.dic' version 2.4.1 from 2010-06-29.

Automatic conversion script
Id: cif_fix_values 1715 2011-07-08 13:25:40Z adriana 
;
_cod_original_cell_volume 7437(9)
_cod_original_sg_symbol_H-M 'C2/c  '
_cod_database_code 4075268

loop_
_symmetry_equiv_pos_as_xyz
'x, y, z'
'-x, y, -z+1/2'
'x+1/2, y+1/2, z'
'-x+1/2, y+1/2, -z+1/2'
'-x, -y, -z'
'x, -y, z-1/2'
'-x+1/2, -y+1/2, -z'
'x+1/2, -y+1/2, z-1/2'

loop_
_atom_site_label
_atom_site_type_symbol
_atom_site_fract_x
_atom_site_fract_y
_atom_site_fract_z
_atom_site_U_iso_or_equiv
_atom_site_adp_type
_atom_site_occupancy
_atom_site_symmetry_multiplicity
_atom_site_calc_flag
_atom_site_refinement_flags
_atom_site_disorder_assembly
_atom_site_disorder_group
Ti1 Ti 0.136289(12) 0.27934(4) 0.21333(2) 0.03001(12) Uani 1 1 d . . .
Cl2 Cl 0.17954(4) 0.31010(14) 0.33418(10) 0.0519(4) Uani 0.8410(17) 1 d P A 1
P3 P 0.108783(16) 0.13163(5) 0.29467(3) 0.02665(14) Uani 1 1 d . A .
C3 C 0.09751(6) 0.05252(18) 0.14649(13) 0.0259(5) Uani 1 1 d . . .
C4 C 0.08363(6) 0.04554(19) 0.21077(13) 0.0273(5) Uani 1 1 d . A .
C5 C 0.05177(7) -0.0140(2) 0.20319(14) 0.0333(5) Uani 1 1 d . . .
H5 H 0.0428 -0.0187 0.2475 0.040 Uiso 1 1 calc R A .
C6 C 0.03252(6) -0.0671(2) 0.13304(15) 0.0351(5) Uani 1 1 d . A .
C7 C -0.00232(7) -0.1305(3) 0.12584(16) 0.0457(7) Uani 1 1 d . . .
H7A H -0.0210 -0.0946 0.0829 0.069 Uiso 1 1 calc R A .
H7B H -0.0087 -0.1222 0.1752 0.069 Uiso 1 1 calc R . .
H7C H 0.0001 -0.2157 0.1148 0.069 Uiso 1 1 calc R . .
C8 C 0.04637(6) -0.0578(2) 0.06950(14) 0.0339(5) Uani 1 1 d . . .
H8 H 0.0337 -0.0921 0.0205 0.041 Uiso 1 1 calc R A .
C9 C 0.07789(6) -0.0002(2) 0.07566(13) 0.0295(5) Uani 1 1 d . A .
H9 H 0.0866 0.0040 0.0310 0.035 Uiso 1 1 calc R . .
N10 N 0.12961(5) 0.11774(16) 0.15481(11) 0.0268(4) Uani 1 1 d . A .
C11 C 0.15463(6) 0.0629(2) 0.12270(13) 0.0294(5) Uani 1 1 d . . .
C12 C 0.15476(7) -0.0607(2) 0.10837(14) 0.0340(5) Uani 1 1 d . A .
H12 H 0.1371 -0.1096 0.1200 0.041 Uiso 1 1 calc R . .
C13 C 0.17964(7) -0.1133(2) 0.07803(15) 0.0388(6) Uani 1 1 d . . .
H13 H 0.1788 -0.1976 0.0695 0.047 Uiso 1 1 calc R A .
C14 C 0.20590(7) -0.0460(3) 0.05954(15) 0.0439(7) Uani 1 1 d . A .
C15 C 0.23244(8) -0.1061(3) 0.02446(19) 0.0626(9) Uani 1 1 d . . .
H15A H 0.2264 -0.0882 -0.0319 0.094 Uiso 1 1 calc R A .
H15B H 0.2318 -0.1931 0.0321 0.094 Uiso 1 1 calc R . .
H15C H 0.2563 -0.0759 0.0505 0.094 Uiso 1 1 calc R . .
C16 C 0.20703(7) 0.0742(3) 0.07619(15) 0.0454(7) Uani 1 1 d . . .
H16 H 0.2254 0.1212 0.0658 0.054 Uiso 1 1 calc R A .
C17 C 0.18228(6) 0.1313(2) 0.10785(14) 0.0347(5) Uani 1 1 d . A .
P18 P 0.18627(3) 0.28543(9) 0.13633(5) 0.0324(2) Uani 0.8410(17) 1 d P A 1
C19 C 0.07796(7) 0.1668(2) 0.35206(14) 0.0337(5) Uani 1 1 d . . .
H19 H 0.0668 0.0903 0.3627 0.040 Uiso 1 1 calc R A .
C20 C 0.09792(8) 0.2231(2) 0.43090(15) 0.0407(6) Uani 1 1 d . A .
H20A H 0.1098 0.2966 0.4216 0.061 Uiso 1 1 calc R . .
H20B H 0.1157 0.1662 0.4610 0.061 Uiso 1 1 calc R . .
H20C H 0.0811 0.2424 0.4607 0.061 Uiso 1 1 calc R . .
C21 C 0.04853(7) 0.2504(3) 0.30618(17) 0.0470(7) Uani 1 1 d . A .
H21A H 0.0326 0.2693 0.3382 0.071 Uiso 1 1 calc R . .
H21B H 0.0351 0.2109 0.2575 0.071 Uiso 1 1 calc R . .
H21C H 0.0591 0.3247 0.2934 0.071 Uiso 1 1 calc R . .
C22 C 0.14048(7) 0.0249(2) 0.35823(14) 0.0343(5) Uani 1 1 d . . .
H22 H 0.1540 0.0704 0.4059 0.041 Uiso 1 1 calc R A .
C23 C 0.12234(8) -0.0793(2) 0.38688(16) 0.0460(7) Uani 1 1 d . A .
H23A H 0.1079 -0.1244 0.3416 0.069 Uiso 1 1 calc R . .
H23B H 0.1070 -0.0481 0.4175 0.069 Uiso 1 1 calc R . .
H23C H 0.1404 -0.1323 0.4200 0.069 Uiso 1 1 calc R . .
C24 C 0.16746(7) -0.0227(3) 0.31906(16) 0.0451(7) Uani 1 1 d . A .
H24A H 0.1846 -0.0740 0.3561 0.068 Uiso 1 1 calc R . .
H24B H 0.1799 0.0447 0.3033 0.068 Uiso 1 1 calc R . .
H24C H 0.1552 -0.0697 0.2725 0.068 Uiso 1 1 calc R . .
C25 C 0.17756(10) 0.3698(3) 0.0427(2) 0.0426(8) Uani 0.8410(17) 1 d P A 1
H25 H 0.1556 0.3334 0.0070 0.051 Uiso 0.8410(17) 1 calc PR A 1
C26 C 0.16854(15) 0.5012(5) 0.0510(4) 0.0612(14) Uani 0.8410(17) 1 d P A 1
H26A H 0.1896 0.5430 0.0834 0.092 Uiso 0.8410(17) 1 calc PR A 1
H26B H 0.1494 0.5066 0.0762 0.092 Uiso 0.8410(17) 1 calc PR A 1
H26C H 0.1609 0.5385 -0.0012 0.092 Uiso 0.8410(17) 1 calc PR A 1
C27 C 0.20551(12) 0.3598(5) -0.0009(3) 0.0802(15) Uani 0.8410(17) 1 d P A 1
H27A H 0.1978 0.4049 -0.0502 0.120 Uiso 0.8410(17) 1 calc PR A 1
H27B H 0.2088 0.2752 -0.0124 0.120 Uiso 0.8410(17) 1 calc PR A 1
H27C H 0.2280 0.3926 0.0318 0.120 Uiso 0.8410(17) 1 calc PR A 1
C28 C 0.23392(11) 0.3102(5) 0.1871(3) 0.0658(14) Uani 0.8410(17) 1 d P A 1
H28 H 0.2470 0.3039 0.1464 0.079 Uiso 0.8410(17) 1 calc PR A 1
C29 C 0.23993(10) 0.4373(4) 0.2205(2) 0.0687(12) Uani 0.8410(17) 1 d P A 1
H29A H 0.2244 0.4516 0.2542 0.103 Uiso 0.8410(17) 1 calc PR A 1
H29B H 0.2345 0.4954 0.1773 0.103 Uiso 0.8410(17) 1 calc PR A 1
H29C H 0.2648 0.4464 0.2516 0.103 Uiso 0.8410(17) 1 calc PR A 1
C30 C 0.24950(14) 0.2203(6) 0.2482(4) 0.114(3) Uani 0.8410(17) 1 d P A 1
H30A H 0.2751 0.2343 0.2688 0.171 Uiso 0.8410(17) 1 calc PR A 1
H30B H 0.2453 0.1397 0.2253 0.171 Uiso 0.8410(17) 1 calc PR A 1
H30C H 0.2384 0.2271 0.2910 0.171 Uiso 0.8410(17) 1 calc PR A 1
N31 N 0.10213(8) 0.4021(3) 0.16686(19) 0.0337(7) Uani 0.8410(17) 1 d P A 1
Si32 Si 0.09918(4) 0.53722(9) 0.21628(7) 0.0558(3) Uani 0.8410(17) 1 d P A 1
C33 C 0.11633(13) 0.6687(3) 0.1725(2) 0.0650(12) Uani 0.8410(17) 1 d P A 1
H33D H 0.1421 0.6607 0.1819 0.097 Uiso 0.8410(17) 1 calc PR A 1
H33E H 0.1112 0.7428 0.1970 0.097 Uiso 0.8410(17) 1 calc PR A 1
H33F H 0.1047 0.6715 0.1158 0.097 Uiso 0.8410(17) 1 calc PR A 1
C34 C 0.1253(2) 0.5349(4) 0.3212(3) 0.114(3) Uani 0.8410(17) 1 d P A 1
H34D H 0.1203 0.4607 0.3457 0.170 Uiso 0.8410(17) 1 calc PR A 1
H34E H 0.1187 0.6041 0.3483 0.170 Uiso 0.8410(17) 1 calc PR A 1
H34F H 0.1507 0.5388 0.3252 0.170 Uiso 0.8410(17) 1 calc PR A 1
Si36 Si 0.06935(2) 0.38001(7) 0.07718(5) 0.0345(2) Uani 0.8410(17) 1 d P A 1
C37 C 0.08597(8) 0.2937(3) 0.00496(17) 0.0397(7) Uani 0.8410(17) 1 d P A 1
H37D H 0.0994 0.3472 -0.0199 0.060 Uiso 0.8410(17) 1 calc PR A 1
H37E H 0.0658 0.2598 -0.0354 0.060 Uiso 0.8410(17) 1 calc PR A 1
H37F H 0.1014 0.2286 0.0321 0.060 Uiso 0.8410(17) 1 calc PR A 1
C38 C 0.03002(13) 0.2979(4) 0.0918(3) 0.0426(11) Uani 0.8410(17) 1 d P A 1
H38D H 0.0372 0.2171 0.1118 0.064 Uiso 0.8410(17) 1 calc PR A 1
H38E H 0.0115 0.2921 0.0414 0.064 Uiso 0.8410(17) 1 calc PR A 1
H38F H 0.0207 0.3416 0.1297 0.064 Uiso 0.8410(17) 1 calc PR A 1
C39 C 0.05295(19) 0.5202(6) 0.0223(5) 0.0570(16) Uani 0.8410(17) 1 d P A 1
H39D H 0.0436 0.5740 0.0554 0.086 Uiso 0.8410(17) 1 calc PR A 1
H39E H 0.0341 0.5008 -0.0256 0.086 Uiso 0.8410(17) 1 calc PR A 1
H39F H 0.0725 0.5599 0.0081 0.086 Uiso 0.8410(17) 1 calc PR A 1
C351 C 0.05278(16) 0.5731(4) 0.2184(4) 0.105(2) Uani 0.8410(17) 1 d P A 1
H35D H 0.0366 0.5671 0.1651 0.157 Uiso 0.8410(17) 1 calc PR A 1
H35E H 0.0520 0.6549 0.2383 0.157 Uiso 0.8410(17) 1 calc PR A 1
H35F H 0.0455 0.5162 0.2530 0.157 Uiso 0.8410(17) 1 calc PR A 1
Si1A Si 0.11692(12) 0.5586(4) 0.2433(3) 0.0247(11) Uiso 0.1590(17) 1 d P A 2
Cl2A Cl 0.18914(19) 0.2683(6) 0.3293(4) 0.0370(15) Uani 0.1590(17) 1 d P A 2
Si2A Si 0.05738(12) 0.4330(4) 0.1298(3) 0.0347(12) Uiso 0.1590(17) 1 d P A 2
P18A P 0.17441(15) 0.3039(5) 0.1365(3) 0.0267(13) Uiso 0.1590(17) 1 d P A 2
C25A C 0.1594(5) 0.3783(17) 0.0387(12) 0.042(5) Uiso 0.1590(17) 1 d P A 2
H25A H 0.1758 0.3597 0.0060 0.051 Uiso 0.1590(17) 1 calc PR A 2
C26A C 0.1201(5) 0.3338(17) -0.0033(11) 0.050(5) Uiso 0.1590(17) 1 d P A 2
H26D H 0.1037 0.3691 0.0232 0.075 Uiso 0.1590(17) 1 calc PR A 2
H26E H 0.1191 0.2461 -0.0004 0.075 Uiso 0.1590(17) 1 calc PR A 2
H26F H 0.1132 0.3588 -0.0586 0.075 Uiso 0.1590(17) 1 calc PR A 2
C27A C 0.1568(6) 0.516(2) 0.0507(17) 0.033(6) Uiso 0.1590(17) 1 d P A 2
H27D H 0.1518 0.5563 -0.0002 0.050 Uiso 0.1590(17) 1 calc PR A 2
H27E H 0.1793 0.5449 0.0855 0.050 Uiso 0.1590(17) 1 calc PR A 2
H27F H 0.1376 0.5320 0.0745 0.050 Uiso 0.1590(17) 1 calc PR A 2
C28A C 0.2217(6) 0.3499(18) 0.1800(12) 0.038(5) Uiso 0.1590(17) 1 d P A 2
H28A H 0.2202 0.4267 0.2081 0.046 Uiso 0.1590(17) 1 calc PR A 2
C29A C 0.2422(5) 0.3819(18) 0.1224(12) 0.058(5) Uiso 0.1590(17) 1 d P A 2
H29D H 0.2607 0.4409 0.1464 0.087 Uiso 0.1590(17) 1 calc PR A 2
H29E H 0.2260 0.4161 0.0746 0.087 Uiso 0.1590(17) 1 calc PR A 2
H29F H 0.2534 0.3095 0.1087 0.087 Uiso 0.1590(17) 1 calc PR A 2
C30A C 0.2396(7) 0.275(2) 0.2365(16) 0.048(5) Uiso 0.1590(17) 1 d P A 2
H30D H 0.2461 0.2027 0.2123 0.072 Uiso 0.1590(17) 1 calc PR A 2
H30E H 0.2247 0.2528 0.2701 0.072 Uiso 0.1590(17) 1 calc PR A 2
H30F H 0.2612 0.3149 0.2682 0.072 Uiso 0.1590(17) 1 calc PR A 2
N31A N 0.1004(4) 0.4250(12) 0.1901(8) 0.013(3) Uiso 0.1590(17) 1 d P A 2
C33A C 0.1648(4) 0.5924(15) 0.2599(10) 0.040(4) Uiso 0.1590(17) 1 d P A 2
H33A H 0.1791 0.5305 0.2938 0.061 Uiso 0.1590(17) 1 calc PR A 2
H33B H 0.1702 0.6709 0.2855 0.061 Uiso 0.1590(17) 1 calc PR A 2
H33C H 0.1703 0.5937 0.2094 0.061 Uiso 0.1590(17) 1 calc PR A 2
C34A C 0.1099(6) 0.563(2) 0.3420(13) 0.051(5) Uiso 0.1590(17) 1 d P A 2
H34A H 0.0846 0.5750 0.3367 0.076 Uiso 0.1590(17) 1 calc PR A 2
H34B H 0.1235 0.6295 0.3723 0.076 Uiso 0.1590(17) 1 calc PR A 2
H34C H 0.1177 0.4872 0.3693 0.076 Uiso 0.1590(17) 1 calc PR A 2
C35A C 0.0947(5) 0.6998(16) 0.1888(11) 0.043(4) Uiso 0.1590(17) 1 d P A 2
H35A H 0.1004 0.7067 0.1386 0.065 Uiso 0.1590(17) 1 calc PR A 2
H35B H 0.1035 0.7708 0.2210 0.065 Uiso 0.1590(17) 1 calc PR A 2
H35C H 0.0689 0.6939 0.1789 0.065 Uiso 0.1590(17) 1 calc PR A 2
C37A C 0.0251(4) 0.4927(15) 0.1828(10) 0.040(4) Uiso 0.1590(17) 1 d P A 2
H37A H 0.0377 0.5470 0.2251 0.060 Uiso 0.1590(17) 1 calc PR A 2
H37B H 0.0151 0.4255 0.2053 0.060 Uiso 0.1590(17) 1 calc PR A 2
H37C H 0.0059 0.5364 0.1455 0.060 Uiso 0.1590(17) 1 calc PR A 2
C38A C 0.0528(13) 0.542(4) 0.041(2) 0.045(9) Uiso 0.1590(17) 1 d P A 2
H38A H 0.0529 0.6248 0.0592 0.067 Uiso 0.1590(17) 1 calc PR A 2
H38B H 0.0304 0.5254 0.0008 0.067 Uiso 0.1590(17) 1 calc PR A 2
H38C H 0.0727 0.5293 0.0191 0.067 Uiso 0.1590(17) 1 calc PR A 2
C39A C 0.0401(7) 0.288(3) 0.0872(19) 0.042(8) Uiso 0.1590(17) 1 d P A 2
H39A H 0.0563 0.2539 0.0599 0.063 Uiso 0.1590(17) 1 calc PR A 2
H39B H 0.0166 0.2996 0.0498 0.063 Uiso 0.1590(17) 1 calc PR A 2
H39C H 0.0382 0.2337 0.1292 0.063 Uiso 0.1590(17) 1 calc PR A 2

loop_
_atom_site_aniso_label
_atom_site_aniso_U_11
_atom_site_aniso_U_22
_atom_site_aniso_U_33
_atom_site_aniso_U_23
_atom_site_aniso_U_13
_atom_site_aniso_U_12
Ti1 0.0369(3) 0.0251(2) 0.0235(2) -0.00075(16) 0.00126(18) -0.00338(17)
Cl2 0.0506(9) 0.0606(10) 0.0324(5) -0.0062(6) -0.0076(5) -0.0150(6)
P3 0.0320(3) 0.0260(3) 0.0203(3) -0.0017(2) 0.0048(2) 0.0013(2)
C3 0.0309(12) 0.0212(11) 0.0231(11) -0.0004(8) 0.0038(9) 0.0028(8)
C4 0.0336(13) 0.0247(11) 0.0216(11) -0.0013(8) 0.0047(10) 0.0011(9)
C5 0.0392(14) 0.0350(13) 0.0270(13) -0.0036(9) 0.0115(11) -0.0027(10)
C6 0.0337(13) 0.0357(14) 0.0343(14) -0.0047(10) 0.0071(11) -0.0047(10)
C7 0.0414(16) 0.0570(18) 0.0381(15) -0.0116(12) 0.0103(13) -0.0162(12)
C8 0.0370(14) 0.0356(14) 0.0253(12) -0.0067(10) 0.0027(11) -0.0023(10)
C9 0.0336(13) 0.0315(12) 0.0225(12) -0.0017(9) 0.0062(10) 0.0005(9)
N10 0.0312(10) 0.0246(10) 0.0226(10) -0.0016(7) 0.0046(8) -0.0015(7)
C11 0.0314(12) 0.0332(13) 0.0194(11) -0.0009(9) 0.0005(9) 0.0026(9)
C12 0.0354(13) 0.0363(14) 0.0278(13) -0.0001(10) 0.0049(11) 0.0043(10)
C13 0.0404(15) 0.0421(15) 0.0285(13) -0.0044(10) 0.0011(11) 0.0137(11)
C14 0.0341(14) 0.0650(19) 0.0296(14) -0.0056(12) 0.0041(11) 0.0109(12)
C15 0.0429(18) 0.093(3) 0.052(2) -0.0110(17) 0.0138(15) 0.0189(16)
C16 0.0329(14) 0.072(2) 0.0313(14) -0.0045(13) 0.0083(12) -0.0043(13)
C17 0.0316(13) 0.0455(15) 0.0235(12) -0.0005(10) 0.0019(10) -0.0033(10)
P18 0.0225(5) 0.0426(5) 0.0316(5) -0.0077(3) 0.0068(4) -0.0058(4)
C19 0.0400(14) 0.0336(13) 0.0291(13) -0.0054(10) 0.0125(11) -0.0014(10)
C20 0.0554(17) 0.0396(15) 0.0272(13) -0.0068(10) 0.0119(12) 0.0015(12)
C21 0.0403(16) 0.0626(18) 0.0402(16) -0.0055(13) 0.0146(13) 0.0130(13)
C22 0.0441(15) 0.0324(13) 0.0212(12) 0.0011(9) 0.0009(10) 0.0055(10)
C23 0.0664(19) 0.0386(15) 0.0352(15) 0.0096(11) 0.0177(14) 0.0089(13)
C24 0.0439(16) 0.0493(17) 0.0395(16) 0.0105(12) 0.0074(13) 0.0190(12)
C25 0.040(2) 0.047(2) 0.043(2) 0.0001(14) 0.0163(17) -0.0120(16)
C26 0.072(4) 0.046(3) 0.069(3) 0.005(2) 0.024(3) -0.004(3)
C27 0.072(3) 0.107(4) 0.079(3) 0.030(3) 0.049(3) 0.011(2)
C28 0.024(2) 0.105(4) 0.062(3) -0.036(3) 0.003(2) -0.007(2)
C29 0.047(2) 0.097(3) 0.058(3) -0.026(2) 0.0073(19) -0.038(2)
C30 0.065(3) 0.129(5) 0.104(5) -0.047(4) -0.049(3) 0.035(3)
N31 0.0459(17) 0.0244(15) 0.0337(18) 0.0016(12) 0.0159(14) 0.0031(11)
Si32 0.0989(11) 0.0259(5) 0.0495(7) 0.0025(4) 0.0320(7) 0.0080(5)
C33 0.109(4) 0.0268(18) 0.064(3) -0.0056(16) 0.032(3) -0.0101(19)
C34 0.244(8) 0.041(3) 0.044(3) -0.0114(19) 0.021(4) -0.011(3)
Si36 0.0301(4) 0.0335(5) 0.0393(5) 0.0137(3) 0.0088(4) 0.0050(3)
C37 0.0315(16) 0.057(2) 0.0269(15) 0.0024(13) 0.0015(13) -0.0127(14)
C38 0.035(2) 0.048(2) 0.047(2) 0.0105(15) 0.014(2) 0.0018(19)
C39 0.053(3) 0.042(4) 0.069(5) 0.022(3) 0.004(3) 0.008(3)
C351 0.164(5) 0.044(3) 0.151(5) 0.013(3) 0.114(5) 0.033(3)
Cl2A 0.037(3) 0.043(4) 0.022(2) 0.011(3) -0.008(2) -0.016(2)

loop_
_atom_type_symbol
_atom_type_description
_atom_type_scat_dispersion_real
_atom_type_scat_dispersion_imag
_atom_type_scat_source
Ti Ti 0.2776 0.4457 'International Tables Vol C Tables 4.2.6.8 and 6.1.1.4'
Cl Cl 0.1484 0.1585 'International Tables Vol C Tables 4.2.6.8 and 6.1.1.4'
Si Si 0.0817 0.0704 'International Tables Vol C Tables 4.2.6.8 and 6.1.1.4'
P P 0.1023 0.0942 'International Tables Vol C Tables 4.2.6.8 and 6.1.1.4'
N N 0.0061 0.0033 'International Tables Vol C Tables 4.2.6.8 and 6.1.1.4'
C C 0.0033 0.0016 'International Tables Vol C Tables 4.2.6.8 and 6.1.1.4'
H H 0.0000 0.0000 'International Tables Vol C Tables 4.2.6.8 and 6.1.1.4'

loop_
_geom_angle_atom_site_label_1
_geom_angle_atom_site_label_2
_geom_angle_atom_site_label_3
_geom_angle
N31 Ti1 N10 115.57(12)
N31 Ti1 N31A 13.4(3)
N10 Ti1 N31A 126.3(4)
N31 Ti1 P18A 98.78(16)
N10 Ti1 P18A 79.47(14)
N31A Ti1 P18A 107.6(4)
N31 Ti1 Cl2 121.38(11)
N10 Ti1 Cl2 122.88(7)
N31A Ti1 Cl2 109.6(4)
P18A Ti1 Cl2 95.67(16)
N31 Ti1 Cl2A 135.00(19)
N10 Ti1 Cl2A 109.42(17)
N31A Ti1 Cl2A 123.7(4)
P18A Ti1 Cl2A 88.0(2)
Cl2 Ti1 Cl2A 14.46(15)
N31 Ti1 P3 109.64(10)
N10 Ti1 P3 73.37(7)
N31A Ti1 P3 103.6(4)
P18A Ti1 P3 146.97(13)
Cl2 Ti1 P3 83.89(7)
Cl2A Ti1 P3 83.72(18)
N31 Ti1 P18 106.51(10)
N10 Ti1 P18 76.89(6)
N31A Ti1 P18 115.0(4)
P18A Ti1 P18 7.75(13)
Cl2 Ti1 P18 90.95(8)
Cl2A Ti1 P18 82.11(18)
P3 Ti1 P18 140.39(4)
C4 P3 C19 106.13(12)
C4 P3 C22 105.96(12)
C19 P3 C22 103.60(12)
C4 P3 Ti1 95.44(9)
C19 P3 Ti1 127.81(9)
C22 P3 Ti1 115.35(10)
C4 C3 C9 117.7(2)
C4 C3 N10 118.8(2)
C9 C3 N10 123.4(2)
C5 C4 C3 119.8(2)
C5 C4 P3 126.84(18)
C3 C4 P3 113.11(17)
C4 C5 C6 122.4(2)
C4 C5 H5 118.8
C6 C5 H5 118.8
C8 C6 C5 117.1(2)
C8 C6 C7 121.3(2)
C5 C6 C7 121.5(2)
C6 C7 H7A 109.5
C6 C7 H7B 109.5
H7A C7 H7B 109.5
C6 C7 H7C 109.5
H7A C7 H7C 109.5
H7B C7 H7C 109.5
C9 C8 C6 121.6(2)
C9 C8 H8 119.2
C6 C8 H8 119.2
C8 C9 C3 121.4(2)
C8 C9 H9 119.3
C3 C9 H9 119.3
C11 N10 C3 115.77(18)
C11 N10 Ti1 125.49(15)
C3 N10 Ti1 118.73(14)
C12 C11 N10 122.6(2)
C12 C11 C17 117.0(2)
N10 C11 C17 120.2(2)
C13 C12 C11 122.1(2)
C13 C12 H12 119.0
C11 C12 H12 119.0
C12 C13 C14 121.4(3)
C12 C13 H13 119.3
C14 C13 H13 119.3
C16 C14 C13 117.3(2)
C16 C14 C15 122.5(3)
C13 C14 C15 120.2(3)
C14 C15 H15A 109.5
C14 C15 H15B 109.5
H15A C15 H15B 109.5
C14 C15 H15C 109.5
H15A C15 H15C 109.5
H15B C15 H15C 109.5
C14 C16 C17 123.0(3)
C14 C16 H16 118.5
C17 C16 H16 118.5
C16 C17 C11 119.1(2)
C16 C17 P18 122.2(2)
C11 C17 P18 118.53(19)
C16 C17 P18A 134.3(3)
C11 C17 P18A 106.5(2)
P18 C17 P18A 13.39(15)
C17 P18 C28 106.1(2)
C17 P18 C25 104.79(14)
C28 P18 C25 105.3(2)
C17 P18 Ti1 95.81(9)
C28 P18 Ti1 122.57(17)
C25 P18 Ti1 119.44(14)
C21 C19 C20 110.6(2)
C21 C19 P3 110.74(18)
C20 C19 P3 110.35(19)
C21 C19 H19 108.4
C20 C19 H19 108.4
P3 C19 H19 108.4
C19 C20 H20A 109.5
C19 C20 H20B 109.5
H20A C20 H20B 109.5
C19 C20 H20C 109.5
H20A C20 H20C 109.5
H20B C20 H20C 109.5
C19 C21 H21A 109.5
C19 C21 H21B 109.5
H21A C21 H21B 109.5
C19 C21 H21C 109.5
H21A C21 H21C 109.5
H21B C21 H21C 109.5
C24 C22 C23 109.9(2)
C24 C22 P3 112.42(17)
C23 C22 P3 113.28(19)
C24 C22 H22 107.0
C23 C22 H22 107.0
P3 C22 H22 107.0
C22 C23 H23A 109.5
C22 C23 H23B 109.5
H23A C23 H23B 109.5
C22 C23 H23C 109.5
H23A C23 H23C 109.5
H23B C23 H23C 109.5
C22 C24 H24A 109.5
C22 C24 H24B 109.5
H24A C24 H24B 109.5
C22 C24 H24C 109.5
H24A C24 H24C 109.5
H24B C24 H24C 109.5
C27 C25 C26 110.0(3)
C27 C25 P18 116.3(3)
C26 C25 P18 112.9(3)
C27 C25 H25 105.6
C26 C25 H25 105.6
P18 C25 H25 105.6
C30 C28 C29 111.1(4)
C30 C28 P18 114.0(4)
C29 C28 P18 110.5(3)
C30 C28 H28 107.0
C29 C28 H28 107.0
P18 C28 H28 107.0
Si36 N31 Si32 115.81(17)
Si36 N31 Ti1 121.96(17)
Si32 N31 Ti1 121.95(19)
N31 Si32 C34 113.1(2)
N31 Si32 C33 112.39(17)
C34 Si32 C33 105.4(2)
N31 Si32 C351 113.2(2)
C34 Si32 C351 104.3(3)
C33 Si32 C351 107.9(2)
N31 Si36 C39 114.4(3)
N31 Si36 C37 112.68(15)
C39 Si36 C37 102.2(3)
N31 Si36 C38 111.35(19)
C39 Si36 C38 107.8(3)
C37 Si36 C38 107.81(19)
N31A Si1A C34A 113.2(9)
N31A Si1A C33A 116.9(7)
C34A Si1A C33A 105.1(9)
N31A Si1A C35A 111.9(8)
C34A Si1A C35A 106.6(9)
C33A Si1A C35A 102.0(8)
N31A Si2A C39A 113.1(10)
N31A Si2A C37A 112.7(7)
C39A Si2A C37A 107.0(10)
N31A Si2A C38A 112.4(15)
C39A Si2A C38A 106.0(16)
C37A Si2A C38A 105.0(13)
C25A P18A C28A 106.0(9)
C25A P18A C17 102.6(7)
C28A P18A C17 99.2(7)
C25A P18A Ti1 121.1(7)
C28A P18A Ti1 121.6(7)
C17 P18A Ti1 101.9(2)
C27A C25A C26A 106.2(16)
C27A C25A P18A 109.0(16)
C26A C25A P18A 107.8(13)
C27A C25A H25A 111.2
C26A C25A H25A 111.2
P18A C25A H25A 111.2
C25A C26A H26D 109.5
C25A C26A H26E 109.5
H26D C26A H26E 109.5
C25A C26A H26F 109.5
H26D C26A H26F 109.5
H26E C26A H26F 109.5
C25A C27A H27D 109.5
C25A C27A H27E 109.5
H27D C27A H27E 109.5
C25A C27A H27F 109.5
H27D C27A H27F 109.5
H27E C27A H27F 109.5
C30A C28A C29A 112.5(19)
C30A C28A P18A 112.8(16)
C29A C28A P18A 116.4(15)
C30A C28A H28A 104.6
C29A C28A H28A 104.6
P18A C28A H28A 104.6
C28A C29A H29D 109.5
C28A C29A H29E 109.5
H29D C29A H29E 109.5
C28A C29A H29F 109.5
H29D C29A H29F 109.5
H29E C29A H29F 109.5
C28A C30A H30D 109.5
C28A C30A H30E 109.5
H30D C30A H30E 109.5
C28A C30A H30F 109.5
H30D C30A H30F 109.5
H30E C30A H30F 109.5
Si2A N31A Si1A 115.4(8)
Si2A N31A Ti1 129.9(7)
Si1A N31A Ti1 114.6(7)
Si1A C33A H33A 109.5
Si1A C33A H33B 109.5
H33A C33A H33B 109.5
Si1A C33A H33C 109.5
H33A C33A H33C 109.5
H33B C33A H33C 109.5
Si1A C34A H34A 109.5
Si1A C34A H34B 109.5
H34A C34A H34B 109.5
Si1A C34A H34C 109.5
H34A C34A H34C 109.5
H34B C34A H34C 109.5
Si1A C35A H35A 109.5
Si1A C35A H35B 109.5
H35A C35A H35B 109.5
Si1A C35A H35C 109.5
H35A C35A H35C 109.5
H35B C35A H35C 109.5
Si2A C37A H37A 109.5
Si2A C37A H37B 109.5
H37A C37A H37B 109.5
Si2A C37A H37C 109.5
H37A C37A H37C 109.5
H37B C37A H37C 109.5
Si2A C38A H38A 109.5
Si2A C38A H38B 109.5
H38A C38A H38B 109.5
Si2A C38A H38C 109.5
H38A C38A H38C 109.5
H38B C38A H38C 109.5
Si2A C39A H39A 109.5
Si2A C39A H39B 109.5
H39A C39A H39B 109.5
Si2A C39A H39C 109.5
H39A C39A H39C 109.5
H39B C39A H39C 109.5

loop_
_geom_bond_atom_site_label_1
_geom_bond_atom_site_label_2
_geom_bond_distance
Ti1 N31 1.929(3)
Ti1 N10 2.057(2)
Ti1 N31A 2.111(14)
Ti1 P18A 2.307(6)
Ti1 Cl2 2.351(3)
Ti1 Cl2A 2.476(7)
Ti1 P3 2.6151(14)
Ti1 P18 2.690(2)
P3 C4 1.810(3)
P3 C19 1.831(3)
P3 C22 1.854(3)
C3 C4 1.398(3)
C3 C9 1.402(3)
C3 N10 1.426(3)
C4 C5 1.388(3)
C5 C6 1.391(3)
C5 H5 0.9500
C6 C8 1.387(3)
C6 C7 1.512(4)
C7 H7A 0.9800
C7 H7B 0.9800
C7 H7C 0.9800
C8 C9 1.370(3)
C8 H8 0.9500
C9 H9 0.9500
N10 C11 1.407(3)
C11 C12 1.400(3)
C11 C17 1.411(3)
C12 C13 1.373(3)
C12 H12 0.9500
C13 C14 1.387(4)
C13 H13 0.9500
C14 C16 1.370(4)
C14 C15 1.512(4)
C15 H15A 0.9800
C15 H15B 0.9800
C15 H15C 0.9800
C16 C17 1.404(4)
C16 H16 0.9500
C17 P18 1.784(3)
C17 P18A 2.035(6)
P18 C28 1.852(4)
P18 C25 1.854(4)
C19 C21 1.527(4)
C19 C20 1.529(4)
C19 H19 1.0000
C20 H20A 0.9800
C20 H20B 0.9800
C20 H20C 0.9800
C21 H21A 0.9800
C21 H21B 0.9800
C21 H21C 0.9800
C22 C24 1.518(4)
C22 C23 1.522(4)
C22 H22 1.0000
C23 H23A 0.9800
C23 H23B 0.9800
C23 H23C 0.9800
C24 H24A 0.9800
C24 H24B 0.9800
C24 H24C 0.9800
C25 C27 1.514(5)
C25 C26 1.523(6)
C25 H25 1.0000
C26 H26A 0.9800
C26 H26B 0.9800
C26 H26C 0.9800
C27 H27A 0.9800
C27 H27B 0.9800
C27 H27C 0.9800
C28 C30 1.474(8)
C28 C29 1.527(6)
C28 H28 1.0000
C29 H29A 0.9800
C29 H29B 0.9800
C29 H29C 0.9800
C30 H30A 0.9800
C30 H30B 0.9800
C30 H30C 0.9800
N31 Si36 1.756(4)
N31 Si32 1.762(3)
Si32 C34 1.852(5)
Si32 C33 1.870(4)
Si32 C351 1.876(5)
C33 H33D 0.9800
C33 H33E 0.9800
C33 H33F 0.9800
C34 H34D 0.9800
C34 H34E 0.9800
C34 H34F 0.9800
Si36 C39 1.857(7)
Si36 C37 1.861(3)
Si36 C38 1.875(5)
C37 H37D 0.9800
C37 H37E 0.9800
C37 H37F 0.9800
C38 H38D 0.9800
C38 H38E 0.9800
C38 H38F 0.9800
C39 H39D 0.9800
C39 H39E 0.9800
C39 H39F 0.9800
C351 H35D 0.9800
C351 H35E 0.9800
C351 H35F 0.9800
Si1A N31A 1.783(14)
Si1A C34A 1.85(2)
Si1A C33A 1.855(17)
Si1A C35A 1.921(18)
Si2A N31A 1.727(15)
Si2A C39A 1.83(3)
Si2A C37A 1.898(17)
Si2A C38A 1.95(5)
P18A C25A 1.86(2)
P18A C28A 1.87(2)
C25A C27A 1.55(3)
C25A C26A 1.59(3)
C25A H25A 1.0000
C26A H26D 0.9800
C26A H26E 0.9800
C26A H26F 0.9800
C27A H27D 0.9800
C27A H27E 0.9800
C27A H27F 0.9800
C28A C30A 1.34(3)
C28A C29A 1.51(3)
C28A H28A 1.0000
C29A H29D 0.9800
C29A H29E 0.9800
C29A H29F 0.9800
C30A H30D 0.9800
C30A H30E 0.9800
C30A H30F 0.9800
C33A H33A 0.9800
C33A H33B 0.9800
C33A H33C 0.9800
C34A H34A 0.9800
C34A H34B 0.9800
C34A H34C 0.9800
C35A H35A 0.9800
C35A H35B 0.9800
C35A H35C 0.9800
C37A H37A 0.9800
C37A H37B 0.9800
C37A H37C 0.9800
C38A H38A 0.9800
C38A H38B 0.9800
C38A H38C 0.9800
C39A H39A 0.9800
C39A H39B 0.9800
C39A H39C 0.9800

loop_
_geom_torsion_atom_site_label_1
_geom_torsion_atom_site_label_2
_geom_torsion_atom_site_label_3
_geom_torsion_atom_site_label_4
_geom_torsion
N31 Ti1 P3 C4 80.29(14)
N10 Ti1 P3 C4 -31.53(9)
N31A Ti1 P3 C4 92.8(4)
P18A Ti1 P3 C4 -67.5(3)
Cl2 Ti1 P3 C4 -158.52(8)
Cl2A Ti1 P3 C4 -143.98(18)
P18 Ti1 P3 C4 -74.45(10)
N31 Ti1 P3 C19 -34.99(15)
N10 Ti1 P3 C19 -146.81(12)
N31A Ti1 P3 C19 -22.5(4)
P18A Ti1 P3 C19 177.2(3)
Cl2 Ti1 P3 C19 86.19(12)
Cl2A Ti1 P3 C19 100.7(2)
P18 Ti1 P3 C19 170.27(11)
N31 Ti1 P3 C22 -169.17(13)
N10 Ti1 P3 C22 79.01(11)
N31A Ti1 P3 C22 -156.7(4)
P18A Ti1 P3 C22 43.0(3)
Cl2 Ti1 P3 C22 -47.99(10)
Cl2A Ti1 P3 C22 -33.45(19)
P18 Ti1 P3 C22 36.09(10)
C9 C3 C4 C5 1.1(3)
N10 C3 C4 C5 177.8(2)
C9 C3 C4 P3 -173.28(17)
N10 C3 C4 P3 3.5(3)
C19 P3 C4 C5 -18.4(2)
C22 P3 C4 C5 91.3(2)
Ti1 P3 C4 C5 -150.3(2)
C19 P3 C4 C3 155.51(17)
C22 P3 C4 C3 -94.78(18)
Ti1 P3 C4 C3 23.55(16)
C3 C4 C5 C6 -0.6(4)
P3 C4 C5 C6 172.94(19)
C4 C5 C6 C8 -0.4(4)
C4 C5 C6 C7 -179.4(2)
C5 C6 C8 C9 0.9(4)
C7 C6 C8 C9 179.8(2)
C6 C8 C9 C3 -0.4(4)
C4 C3 C9 C8 -0.6(3)
N10 C3 C9 C8 -177.2(2)
C4 C3 N10 C11 136.7(2)
C9 C3 N10 C11 -46.7(3)
C4 C3 N10 Ti1 -42.1(2)
C9 C3 N10 Ti1 134.46(19)
N31 Ti1 N10 C11 119.8(2)
N31A Ti1 N10 C11 129.2(5)
P18A Ti1 N10 C11 25.0(2)
Cl2 Ti1 N10 C11 -64.9(2)
Cl2A Ti1 N10 C11 -59.0(3)
P3 Ti1 N10 C11 -135.96(18)
P18 Ti1 N10 C11 17.57(16)
N31 Ti1 N10 C3 -61.52(19)
N31A Ti1 N10 C3 -52.2(5)
P18A Ti1 N10 C3 -156.3(2)
Cl2 Ti1 N10 C3 113.73(16)
Cl2A Ti1 N10 C3 119.6(2)
P3 Ti1 N10 C3 42.72(15)
P18 Ti1 N10 C3 -163.75(16)
C3 N10 C11 C12 -21.4(3)
Ti1 N10 C11 C12 157.26(18)
C3 N10 C11 C17 162.3(2)
Ti1 N10 C11 C17 -19.0(3)
N10 C11 C12 C13 -179.1(2)
C17 C11 C12 C13 -2.7(3)
C11 C12 C13 C14 -0.4(4)
C12 C13 C14 C16 3.0(4)
C12 C13 C14 C15 -178.6(2)
C13 C14 C16 C17 -2.4(4)
C15 C14 C16 C17 179.2(3)
C14 C16 C17 C11 -0.7(4)
C14 C16 C17 P18 174.9(2)
C14 C16 C17 P18A -177.7(3)
C12 C11 C17 C16 3.2(3)
N10 C11 C17 C16 179.6(2)
C12 C11 C17 P18 -172.56(18)
N10 C11 C17 P18 3.9(3)
C12 C11 C17 P18A -179.0(2)
N10 C11 C17 P18A -2.6(3)
C16 C17 P18 C28 -42.1(3)
C11 C17 P18 C28 133.6(3)
P18A C17 P18 C28 161.2(8)
C16 C17 P18 C25 69.1(3)
C11 C17 P18 C25 -115.3(2)
P18A C17 P18 C25 -87.6(7)
C16 C17 P18 Ti1 -168.4(2)
C11 C17 P18 Ti1 7.25(19)
P18A C17 P18 Ti1 34.9(7)
N31 Ti1 P18 C17 -124.35(14)
N10 Ti1 P18 C17 -11.20(10)
N31A Ti1 P18 C17 -135.4(4)
P18A Ti1 P18 C17 -119.9(11)
Cl2 Ti1 P18 C17 112.41(9)
Cl2A Ti1 P18 C17 100.94(18)
P3 Ti1 P18 C17 30.86(11)
N31 Ti1 P18 C28 122.4(3)
N10 Ti1 P18 C28 -124.5(2)
N31A Ti1 P18 C28 111.3(5)
P18A Ti1 P18 C28 126.8(11)
Cl2 Ti1 P18 C28 -0.8(2)
Cl2A Ti1 P18 C28 -12.3(3)
P3 Ti1 P18 C28 -82.4(2)
N31 Ti1 P18 C25 -13.74(16)
N10 Ti1 P18 C25 99.41(15)
N31A Ti1 P18 C25 -24.8(4)
P18A Ti1 P18 C25 -9.3(11)
Cl2 Ti1 P18 C25 -136.97(14)
Cl2A Ti1 P18 C25 -148.4(2)
P3 Ti1 P18 C25 141.48(13)
C4 P3 C19 C21 -65.9(2)
C22 P3 C19 C21 -177.26(19)
Ti1 P3 C19 C21 44.6(2)
C4 P3 C19 C20 171.36(17)
C22 P3 C19 C20 60.0(2)
Ti1 P3 C19 C20 -78.2(2)
C4 P3 C22 C24 64.9(2)
C19 P3 C22 C24 176.38(19)
Ti1 P3 C22 C24 -39.3(2)
C4 P3 C22 C23 -60.4(2)
C19 P3 C22 C23 51.1(2)
Ti1 P3 C22 C23 -164.55(15)
C17 P18 C25 C27 -69.0(3)
C28 P18 C25 C27 42.6(4)
Ti1 P18 C25 C27 -174.7(3)
C17 P18 C25 C26 162.4(3)
C28 P18 C25 C26 -85.9(4)
Ti1 P18 C25 C26 56.8(3)
C17 P18 C28 C30 -49.1(4)
C25 P18 C28 C30 -159.9(4)
Ti1 P18 C28 C30 58.9(4)
C17 P18 C28 C29 -175.1(3)
C25 P18 C28 C29 74.2(4)
Ti1 P18 C28 C29 -67.1(4)
N10 Ti1 N31 Si36 -4.0(2)
N31A Ti1 N31 Si36 -149(2)
P18A Ti1 N31 Si36 78.5(2)
Cl2 Ti1 N31 Si36 -179.30(13)
Cl2A Ti1 N31 Si36 174.5(3)
P3 Ti1 N31 Si36 -84.41(19)
P18 Ti1 N31 Si36 79.11(18)
N10 Ti1 N31 Si32 169.71(15)
N31A Ti1 N31 Si32 24.2(18)
P18A Ti1 N31 Si32 -107.8(2)
Cl2 Ti1 N31 Si32 -5.6(2)
Cl2A Ti1 N31 Si32 -11.8(4)
P3 Ti1 N31 Si32 89.27(19)
P18 Ti1 N31 Si32 -107.21(18)
Si36 N31 Si32 C34 162.9(3)
Ti1 N31 Si32 C34 -11.2(3)
Si36 N31 Si32 C33 -77.9(3)
Ti1 N31 Si32 C33 108.0(2)
Si36 N31 Si32 C351 44.6(3)
Ti1 N31 Si32 C351 -129.5(2)
Si32 N31 Si36 C39 31.4(3)
Ti1 N31 Si36 C39 -154.5(3)
Si32 N31 Si36 C37 147.57(17)
Ti1 N31 Si36 C37 -38.4(2)
Si32 N31 Si36 C38 -91.1(2)
Ti1 N31 Si36 C38 82.9(2)
C16 C17 P18A C25A 68.8(8)
C11 C17 P18A C25A -108.4(7)
P18 C17 P18A C25A 96.7(10)
C16 C17 P18A C28A -40.0(8)
C11 C17 P18A C28A 142.7(7)
P18 C17 P18A C28A -12.1(8)
C16 C17 P18A Ti1 -165.2(2)
C11 C17 P18A Ti1 17.5(3)
P18 C17 P18A Ti1 -137.3(9)
N31 Ti1 P18A C25A -20.9(8)
N10 Ti1 P18A C25A 93.6(8)
N31A Ti1 P18A C25A -31.3(9)
Cl2 Ti1 P18A C25A -144.0(8)
Cl2A Ti1 P18A C25A -156.2(8)
P3 Ti1 P18A C25A 128.5(7)
P18 Ti1 P18A C25A 163.4(15)
N31 Ti1 P18A C28A 117.6(8)
N10 Ti1 P18A C28A -127.8(8)
N31A Ti1 P18A C28A 107.2(9)
Cl2 Ti1 P18A C28A -5.4(8)
Cl2A Ti1 P18A C28A -17.7(8)
P3 Ti1 P18A C28A -92.9(8)
P18 Ti1 P18A C28A -58.1(12)
N31 Ti1 P18A C17 -133.7(2)
N10 Ti1 P18A C17 -19.17(19)
N31A Ti1 P18A C17 -144.1(4)
Cl2 Ti1 P18A C17 103.3(2)
Cl2A Ti1 P18A C17 91.0(3)
P3 Ti1 P18A C17 15.8(4)
P18 Ti1 P18A C17 50.6(10)
C28A P18A C25A C27A -69.3(16)
C17 P18A C25A C27A -172.8(13)
Ti1 P18A C25A C27A 74.8(15)
C28A P18A C25A C26A 175.9(13)
C17 P18A C25A C26A 72.3(13)
Ti1 P18A C25A C26A -40.0(15)
C25A P18A C28A C30A -159.0(17)
C17 P18A C28A C30A -52.9(17)
Ti1 P18A C28A C30A 57.2(19)
C25A P18A C28A C29A -26.8(17)
C17 P18A C28A C29A 79.2(15)
Ti1 P18A C28A C29A -170.7(12)
C39A Si2A N31A Si1A -172.4(11)
C37A Si2A N31A Si1A -50.8(11)
C38A Si2A N31A Si1A 67.6(14)
C39A Si2A N31A Ti1 5.5(15)
C37A Si2A N31A Ti1 127.1(9)
C38A Si2A N31A Ti1 -114.5(14)
C34A Si1A N31A Si2A 92.2(11)
C33A Si1A N31A Si2A -145.4(8)
C35A Si1A N31A Si2A -28.3(11)
C34A Si1A N31A Ti1 -86.1(10)
C33A Si1A N31A Ti1 36.4(10)
C35A Si1A N31A Ti1 153.5(8)
N31 Ti1 N31A Si2A 49.1(14)
N10 Ti1 N31A Si2A 9.8(12)
P18A Ti1 N31A Si2A 99.5(9)
Cl2 Ti1 N31A Si2A -157.7(8)
Cl2A Ti1 N31A Si2A -160.9(7)
P3 Ti1 N31A Si2A -69.4(10)
P18 Ti1 N31A Si2A 101.6(9)
N31 Ti1 N31A Si1A -133(2)
N10 Ti1 N31A Si1A -172.3(4)
P18A Ti1 N31A Si1A -82.6(7)
Cl2 Ti1 N31A Si1A 20.2(8)
Cl2A Ti1 N31A Si1A 17.0(9)
P3 Ti1 N31A Si1A 108.5(7)
P18 Ti1 N31A Si1A -80.5(7)
